data_4127724
loop_
_publ_author_name
'Li, Xiaotong'
'Ke, Weijun'
'Traor\'e, Boubacar'
'Guo, Peijun'
'Hadar, Ido'
'Kepenekian, Mika\"el'
'Even, Jacky'
'Katan, Claudine'
'Stoumpos, Constantinos C.'
'Schaller, Richard D.'
'Kanatzidis, Mercouri G.'

_publ_section_title
;
 Two-Dimensional Dion-Jacobson Hybrid Lead Iodide Perovskites with
 Aromatic Diammonium Cations.
;
_journal_issue 32
_journal_name_full 'Journal of the American Chemical Society'
_journal_page_first 12880
_journal_page_last 12890
_journal_paper_doi 10.1021/jacs.9b06398
_journal_volume 141
_journal_year 2019
_chemical_formula_sum 'C9 H28 I13 N5 Pb4'
_chemical_formula_weight 2684.9
_space_group_IT_number 7
_space_group_name_Hall 'P -2yc'
_space_group_name_H-M_alt 'P 1 c 1'
_symmetry_cell_setting monoclinic
_symmetry_Int_Tables_number 7
_symmetry_space_group_name_Hall 'P -2yc'
_symmetry_space_group_name_H-M 'P 1 c 1'
_cell_angle_alpha 90
_cell_angle_beta 94.138(9)
_cell_angle_gamma 90
_cell_formula_units_Z 2
_cell_length_a 28.8181(10)
_cell_length_b 9.0332(14)
_cell_length_c 8.882(3)
_cell_measurement_reflns_used 4232
_cell_measurement_temperature 298
_cell_measurement_theta_max 29.49
_cell_measurement_theta_min 2.06
_cell_volume 2306.1(9)
_computing_cell_refinement 'STOE X-AREA'
_computing_data_collection 'STOE X-AREA'
_computing_data_reduction 'STOE X-RED'
_computing_structure_refinement JANA2006
_computing_structure_solution JANA2006
_diffrn_ambient_temperature 298
_diffrn_detector 'image plate (34 cm diameter)'
_diffrn_detector_area_resol_mean 6.67
_diffrn_measured_fraction_theta_full 0.99
_diffrn_measured_fraction_theta_max 0.99
_diffrn_measurement_device 'four-circle diffractometer'
_diffrn_measurement_device_type 'IPDS Stoe'
_diffrn_measurement_method 'rotation method'
_diffrn_radiation_monochromator graphite
_diffrn_radiation_probe x-ray
_diffrn_radiation_type 'Mo K\a'
_diffrn_radiation_wavelength 0.71013
_diffrn_reflns_av_R_equivalents 0.1488
_diffrn_reflns_av_unetI/netI 0.0675
_diffrn_reflns_limit_h_max 38
_diffrn_reflns_limit_h_min -39
_diffrn_reflns_limit_k_max 12
_diffrn_reflns_limit_k_min -12
_diffrn_reflns_limit_l_max 12
_diffrn_reflns_limit_l_min -12
_diffrn_reflns_number 20845
_diffrn_reflns_theta_full 29.17
_diffrn_reflns_theta_max 29.17
_diffrn_reflns_theta_min 2.12
_diffrn_source 'sealed X-ray tube, 12 x 0.4 mm long-fine focus'
_diffrn_source_current 40
_diffrn_source_power 2.00
_diffrn_source_voltage 50
_exptl_absorpt_coefficient_mu 23.248
_exptl_absorpt_correction_T_max 0.1794
_exptl_absorpt_correction_T_min 0.0195
_exptl_absorpt_correction_type numerical
_exptl_absorpt_process_details X-SHAPE
_exptl_crystal_colour black
_exptl_crystal_density_diffrn 3.8664
_exptl_crystal_description 'square plate'
_exptl_crystal_F_000 2268
_exptl_crystal_size_max 0.1876
_exptl_crystal_size_mid 0.1012
_exptl_crystal_size_min 0.0370
_refine_diff_density_max 4.22
_refine_diff_density_min -5.51
_refine_ls_abs_structure_details '  3660 of Friedel pairs used in the refinement'
_refine_ls_extinction_method none
_refine_ls_goodness_of_fit_gt 7.07
_refine_ls_goodness_of_fit_ref 4.80
_refine_ls_hydrogen_treatment constr
_refine_ls_number_constraints 124
_refine_ls_number_parameters 200
_refine_ls_number_reflns 7828
_refine_ls_number_restraints 27
_refine_ls_R_factor_all 0.2114
_refine_ls_R_factor_gt 0.1234
_refine_ls_shift/su_max 0.0803
_refine_ls_shift/su_mean 0.0120
_refine_ls_structure_factor_coef F
_refine_ls_weighting_details w=1/(\s^2^(F)+0.0001F^2^)
_refine_ls_weighting_scheme sigma
_refine_ls_wR_factor_gt 0.1619
_refine_ls_wR_factor_ref 0.1632
_reflns_number_gt 3650
_reflns_number_total 7828
_reflns_threshold_expression I>2\s(I)
_cod_data_source_file ja9b06398_si_002.cif
_cod_data_source_block 3AMPYPb4I13
_cod_depositor_comments
;
The following automatic conversions were performed:

'_diffrn_radiation_probe' value 'X-ray' changed to 'x-ray' according
to
/home/data/users/saulius/crontab/automatic-downloads/current/ACS/lib/dictionaries/cif_core.dic
dictionary named 'cif_core.dic' version 2.4.2 from 2011-04-26.

Automatic conversion script
Id: cif_fix_values 4973 2017-02-22 13:04:09Z antanas 
;
_cod_original_cell_volume 2306.2(9)
_cod_database_code 4127724

loop_
_space_group_symop_id
_space_group_symop_operation_xyz
1 x,y,z
2 x,-y,z+1/2

loop_
_atom_site_label
_atom_site_type_symbol
_atom_site_fract_x
_atom_site_fract_y
_atom_site_fract_z
_atom_site_adp_type
_atom_site_U_iso_or_equiv
_atom_site_site_symmetry_multiplicity
_atom_site_occupancy
_atom_site_calc_flag
Pb1 Pb 0.45226(19) 0.7478(7) 0.1351(4) Uani 0.0448(17) 2 1 d
Pb2 Pb 0.67392(19) 0.7506(8) 0.1990(4) Uani 0.0368(15) 2 1 d
Pb3 Pb 0.89459(19) 0.7492(8) 0.2512(4) Uani 0.0389(15) 2 1 d
Pb4 Pb 0.11496(18) 0.7496(8) 0.2924(4) Uani 0.0450(17) 2 1 d
I1 I 0.4419(7) 0.9999(18) 0.3795(13) Uani 0.122(7) 2 1 d
I2 I 0.6841(5) 0.0118(15) 0.4491(11) Uani 0.092(5) 2 1 d
I3 I 0.4598(6) 0.5067(18) 0.3893(10) Uani 0.110(6) 2 1 d
I4 I 0.2208(4) 0.700(3) 0.3270(15) Uani 0.115(8) 2 1 d
I5 I 0.6626(7) 0.5031(19) 0.4515(13) Uani 0.147(9) 2 1 d
I6 I 0.5637(7) 0.792(2) 0.161(2) Uani 0.122(8) 2 1 d
I7 I 0.7850(7) 0.7099(11) 0.218(2) Uani 0.100(4) 2 1 d
I8 I 0.1245(4) 1.0011(15) 0.0406(10) Uani 0.073(4) 2 1 d
I9 I 0.0025(5) 0.7990(19) 0.2659(19) Uani 0.104(6) 2 1 d
I10 I 0.9028(4) 0.5005(16) 0.0032(11) Uani 0.077(4) 2 1 d
I11 I 0.8830(7) 0.991(2) -0.0053(14) Uani 0.140(8) 2 1 d
I12 I 0.3436(5) 0.710(2) 0.1094(13) Uani 0.110(7) 2 1 d
I13 I 0.1004(9) 0.5059(18) 0.0254(16) Uani 0.175(11) 2 1 d
N1 N 0.559(2) 1.194(7) 0.202(6) Uiso 0.042(13) 2 1 d
N3 N -0.005(2) 1.288(7) 0.302(6) Uiso 0.050(15) 2 1 d
C6 C 0.2611(17) 0.791(6) -0.198(5) Uiso 0.075(11) 2 1 d
N2 N 0.820(2) 1.259(11) 0.140(6) Uiso 0.060(15) 2 1 d
C3 C 0.039(2) 1.226(10) 0.242(8) Uiso 0.050(15) 2 1 d
C2 C 0.784(2) 1.246(9) 0.253(7) Uiso 0.060(15) 2 1 d
N5 N 0.2217(17) 0.723(7) -0.170(5) Uiso 0.075(11) 2 1 d
C4 C 0.331(2) 0.818(6) -0.340(9) Uiso 0.075(11) 2 1 d
C7 C 0.2073(16) 0.606(7) -0.251(6) Uiso 0.075(11) 2 1 d
N4 N 0.3646(16) 0.706(8) -0.391(9) Uiso 0.075(11) 2 1 d
C5 C 0.2862(16) 0.741(4) -0.308(5) Uiso 0.075(11) 2 1 d
C8 C 0.2324(19) 0.556(7) -0.361(6) Uiso 0.075(11) 2 1 d
C9 C 0.2718(18) 0.624(6) -0.389(5) Uiso 0.075(11) 2 1 d
C1 C 0.602(2) 1.278(8) 0.168(7) Uiso 0.042(13) 2 1 d
H1n1 H 0.565683 1.100088 0.208284 Uiso 0.0504 2 1 d
H2n1 H 0.549861 1.224599 0.287814 Uiso 0.0504 2 1 d
H3n1 H 0.537548 1.209022 0.130839 Uiso 0.0504 2 1 d
H1n2 H 0.821135 1.350214 0.108634 Uiso 0.0724 2 1 d
H2n2 H 0.847199 1.234396 0.182528 Uiso 0.0724 2 1 d
H3n2 H 0.812998 1.200824 0.064209 Uiso 0.0724 2 1 d
H1n5 H 0.205338 0.755457 -0.098382 Uiso 0.0898 2 1 d
H1n4 H 0.385365 0.750139 -0.441454 Uiso 0.0898 2 1 d
H2n4 H 0.378321 0.662063 -0.312564 Uiso 0.0898 2 1 d
H3n4 H 0.349979 0.640339 -0.448363 Uiso 0.0898 2 1 d
H1c6 H 0.27152 0.875275 -0.139844 Uiso 0.0898 2 1 d
H1c3 H 0.033667 1.123756 0.215172 Uiso 0.0606 2 1 d
H2c3 H 0.045802 1.280795 0.153969 Uiso 0.0606 2 1 d
H3c3 H 0.063952 1.233533 0.317562 Uiso 0.0606 2 1 d
H1c2 H 0.762455 1.326314 0.240206 Uiso 0.0724 2 1 d
H2c2 H 0.767768 1.153625 0.238109 Uiso 0.0724 2 1 d
H3c2 H 0.798947 1.248521 0.353374 Uiso 0.0724 2 1 d
H1c4 H 0.324379 0.889963 -0.418165 Uiso 0.0898 2 1 d
H2c4 H 0.343456 0.865668 -0.250208 Uiso 0.0898 2 1 d
H1c7 H 0.178849 0.557132 -0.230806 Uiso 0.0898 2 1 d
H1c8 H 0.221967 0.47179 -0.419381 Uiso 0.0898 2 1 d
H1c9 H 0.289872 0.588151 -0.468142 Uiso 0.0898 2 1 d
H1c1 H 0.612324 1.245591 0.072556 Uiso 0.0504 2 1 d
H2c1 H 0.595266 1.382048 0.162608 Uiso 0.0504 2 1 d
H3c1 H 0.626342 1.260483 0.24573 Uiso 0.0504 2 1 d
H1n3 H -0.026403 1.220392 0.296537 Uiso 0.0606 2 1 d
H2n3 H 0.001178 1.313587 0.395917 Uiso 0.0606 2 1 d
H3n3 H -0.013971 1.364349 0.24914 Uiso 0.0606 2 1 d

loop_
_atom_site_aniso_label
_atom_site_aniso_type_symbol
_atom_site_aniso_U_11
_atom_site_aniso_U_22
_atom_site_aniso_U_33
_atom_site_aniso_U_12
_atom_site_aniso_U_13
_atom_site_aniso_U_23
Pb1 Pb 0.075(4) 0.027(3) 0.0336(18) -0.009(3) 0.0095(19) 0.004(3)
Pb2 Pb 0.057(3) 0.029(2) 0.0245(13) -0.003(3) 0.0042(15) 0.003(2)
Pb3 Pb 0.047(3) 0.039(3) 0.0306(15) -0.006(3) 0.0018(15) 0.004(2)
Pb4 Pb 0.047(3) 0.043(3) 0.0452(19) -0.005(4) 0.0056(19) 0.007(3)
I1 I 0.235(19) 0.062(9) 0.077(6) -0.003(11) 0.065(9) -0.023(6)
I2 I 0.134(12) 0.071(8) 0.070(6) 0.012(8) -0.004(6) -0.056(6)
I3 I 0.204(16) 0.085(10) 0.040(4) 0.035(10) 0.002(6) 0.038(5)
I4 I 0.036(7) 0.149(19) 0.160(11) 0.031(9) 0.007(7) -0.018(10)
I5 I 0.26(2) 0.108(13) 0.075(7) 0.023(14) 0.069(10) 0.058(8)
I6 I 0.091(12) 0.104(17) 0.168(11) 0.011(11) -0.007(9) 0.001(11)
I7 I 0.053(5) 0.096(10) 0.151(7) -0.008(11) -0.001(4) 0.016(10)
I8 I 0.073(7) 0.080(8) 0.065(5) -0.002(6) -0.005(5) 0.051(5)
I9 I 0.025(5) 0.117(15) 0.170(9) -0.008(8) 0.010(6) 0.013(10)
I10 I 0.092(8) 0.063(8) 0.076(6) 0.001(7) -0.003(5) -0.050(5)
I11 I 0.22(2) 0.103(12) 0.099(8) 0.022(12) 0.046(10) 0.098(9)
I12 I 0.072(9) 0.132(18) 0.124(9) -0.028(10) -0.017(7) 0.037(9)
I13 I 0.34(3) 0.065(10) 0.128(10) 0.046(13) 0.084(14) -0.045(8)

loop_
_atom_type_symbol
_atom_type_scat_dispersion_real
_atom_type_scat_dispersion_imag
_atom_type_scat_source
C 0.0034 0.0017 'International Tables Vol C tables 4.2.6.8 and 6.1.1.1'
H 0.0000 0.0000 'International Tables Vol C tables 4.2.6.8 and 6.1.1.1'
I -0.4384 1.8381 'International Tables Vol C tables 4.2.6.8 and 6.1.1.1'
N 0.0066 0.0034 'International Tables Vol C tables 4.2.6.8 and 6.1.1.1'
Pb -3.4030 10.1872 'International Tables Vol C tables 4.2.6.8 and 6.1.1.1'

loop_
_geom_angle_atom_site_label_1
_geom_angle_atom_site_label_2
_geom_angle_atom_site_label_3
_geom_angle_site_symmetry_1
_geom_angle_site_symmetry_3
_geom_angle
I1 Pb1 I1 . 2_574 88.0(4)
I1 Pb1 I3 . . 90.6(4)
I1 Pb1 I3 . 2_564 178.5(5)
I1 Pb1 I6 . . 90.3(5)
I1 Pb1 I12 . . 89.2(5)
I1 Pb1 I3 2_574 . 178.2(5)
I1 Pb1 I3 2_574 2_564 92.0(4)
I1 Pb1 I6 2_574 . 90.3(5)
I1 Pb1 I12 2_574 . 89.2(5)
I3 Pb1 I3 . 2_564 89.3(4)
I3 Pb1 I6 . . 91.0(5)
I3 Pb1 I12 . . 89.6(5)
I3 Pb1 I6 2_564 . 91.2(5)
I3 Pb1 I12 2_564 . 89.3(5)
I6 Pb1 I12 . . 179.2(6)
I2 Pb2 I2 1_565 2_564 88.7(4)
I2 Pb2 I5 1_565 . 92.1(4)
I2 Pb2 I5 1_565 2_564 179.1(5)
I2 Pb2 I6 1_565 . 91.6(5)
I2 Pb2 I7 1_565 . 90.4(4)
I2 Pb2 I5 2_564 . 179.1(4)
I2 Pb2 I5 2_564 2_564 90.8(4)
I2 Pb2 I6 2_564 . 89.4(5)
I2 Pb2 I7 2_564 . 88.3(4)
I5 Pb2 I5 . 2_564 88.3(4)
I5 Pb2 I6 . . 90.2(5)
I5 Pb2 I7 . . 92.0(5)
I5 Pb2 I6 2_564 . 87.7(5)
I5 Pb2 I7 2_564 . 90.3(5)
I6 Pb2 I7 . . 176.9(5)
I7 Pb3 I9 . 1_655 176.5(5)
I7 Pb3 I10 . . 88.8(4)
I7 Pb3 I10 . 2_565 90.6(4)
I7 Pb3 I11 . . 87.5(5)
I7 Pb3 I11 . 2_575 89.6(5)
I9 Pb3 I10 1_655 . 90.4(4)
I9 Pb3 I10 1_655 2_565 92.8(4)
I9 Pb3 I11 1_655 . 89.1(5)
I9 Pb3 I11 1_655 2_575 91.1(5)
I10 Pb3 I10 . 2_565 88.9(4)
I10 Pb3 I11 . . 89.9(4)
I10 Pb3 I11 . 2_575 177.6(4)
I10 Pb3 I11 2_565 . 177.8(4)
I10 Pb3 I11 2_565 2_575 92.9(4)
I11 Pb3 I11 . 2_575 88.3(4)
I4 Pb4 I8 . . 92.2(4)
I4 Pb4 I8 . 2_575 89.9(4)
I4 Pb4 I9 . . 178.3(4)
I4 Pb4 I13 . . 92.8(6)
I4 Pb4 I13 . 2_565 90.3(6)
I8 Pb4 I8 . 2_575 88.5(3)
I8 Pb4 I9 . . 89.3(4)
I8 Pb4 I13 . . 89.1(4)
I8 Pb4 I13 . 2_565 176.3(5)
I8 Pb4 I9 2_575 . 89.4(4)
I8 Pb4 I13 2_575 . 176.4(5)
I8 Pb4 I13 2_575 2_565 94.2(4)
I9 Pb4 I13 . . 88.0(6)
I9 Pb4 I13 . 2_565 88.2(6)
I13 Pb4 I13 . 2_565 88.1(4)
Pb1 I1 Pb1 . 2_575 169.3(7)
Pb1 I1 N1 . . 85.7(9)
Pb1 I1 N4 . 1_556 87.5(11)
Pb1 I1 N4 . 2_575 97.9(11)
Pb1 I1 N1 2_575 . 86.1(9)
Pb1 I1 N4 2_575 1_556 97.7(11)
Pb1 I1 N4 2_575 2_575 88.5(11)
N1 I1 N4 . 1_556 159.1(12)
N1 I1 N4 . 2_575 85.9(12)
N4 I1 N4 1_556 2_575 114.6(12)
Pb2 I2 Pb2 1_545 2_565 168.9(6)
Pb1 I3 Pb1 . 2_565 171.9(6)
Pb1 I3 N4 . 1_556 91.5(11)
Pb1 I3 N4 . 2_565 83.0(11)
Pb1 I3 N4 2_565 1_556 84.6(11)
Pb1 I3 N4 2_565 2_565 90.2(11)
N4 I3 N4 1_556 2_565 93.3(13)
Pb4 I4 N5 . 2_565 98.8(9)
Pb2 I5 Pb2 . 2_565 168.1(8)
Pb1 I6 Pb2 . . 166.1(7)
Pb1 I6 N1 . . 95.1(10)
Pb1 I6 N1 . 2_574 88.5(9)
Pb2 I6 N1 . . 98.4(10)
Pb2 I6 N1 . 2_574 93.8(9)
N1 I6 N1 . 2_574 94.0(13)
Pb2 I7 Pb3 . . 166.8(4)
Pb2 I7 N2 . 2_575 103.6(11)
Pb3 I7 N2 . 2_575 73.1(10)
Pb4 I8 Pb4 . 2_574 170.1(4)
Pb3 I9 Pb4 1_455 . 163.8(6)
Pb3 I9 N3 1_455 2_574 87.3(10)
Pb4 I9 N3 . 2_574 91.3(10)
Pb3 I10 Pb3 . 2_564 171.4(5)
Pb3 I10 N3 . 1_645 87.7(9)
Pb3 I10 N3 . 2_674 93.4(10)
Pb3 I10 N2 . 1_545 96.4(13)
Pb3 I10 N3 2_564 1_645 97.8(10)
Pb3 I10 N3 2_564 2_674 92.6(10)
Pb3 I10 N2 2_564 1_545 77.6(13)
N3 I10 N3 1_645 2_674 95.5(13)
N3 I10 N2 1_645 1_545 84.8(15)
N3 I10 N2 2_674 1_545 170.1(16)
Pb3 I11 Pb3 . 2_574 167.6(7)
Pb3 I11 N2 . . 104.8(13)
Pb3 I11 N2 . 2_574 100.7(13)
Pb3 I11 N2 2_574 . 79.5(14)
Pb3 I11 N2 2_574 2_574 87.1(12)
N2 I11 N2 . 2_574 117.8(15)
Pb1 I12 N5 . . 146.7(8)
Pb1 I12 N4 . 2_565 87.1(8)
N5 I12 N4 . 2_565 99.0(13)
Pb4 I13 Pb4 . 2_564 164.3(9)
Pb4 I13 N3 . 2_574 95.7(10)
Pb4 I13 N3 2_564 2_574 98.6(10)
I1 N1 I6 . . 70.0(11)
I1 N1 I6 . 2_575 66.8(10)
I1 N1 C1 . . 169(4)
I1 N1 H1n1 . . 75.05
I1 N1 H2n1 . . 59.69
I1 N1 H3n1 . . 77.34
I6 N1 I6 . 2_575 97.6(14)
I6 N1 C1 . . 117(4)
I6 N1 H1n1 . . 13.26
I6 N1 H2n1 . . 114.61
I6 N1 H3n1 . . 96.26
I6 N1 C1 2_575 . 103(3)
I6 N1 H1n1 2_575 . 88.76
I6 N1 H2n1 2_575 . 26.45
I6 N1 H3n1 2_575 . 133.94
C1 N1 H1n1 . . 109.47
C1 N1 H2n1 . . 109.47
C1 N1 H3n1 . . 109.47
H1n1 N1 H2n1 . . 109.47
H1n1 N1 H3n1 . . 109.47
H2n1 N1 H3n1 . . 109.47
I9 N3 I10 2_575 1_465 135.1(17)
I9 N3 I10 2_575 2_475 67.7(10)
I9 N3 I13 2_575 2_575 67.3(10)
I9 N3 C3 2_575 . 107(4)
I9 N3 H1n3 2_575 . 84.88
I9 N3 H2n3 2_575 . 27.86
I9 N3 H3n3 2_575 . 132.36
I10 N3 I10 1_465 2_475 68.0(11)
I10 N3 I13 1_465 2_575 122.7(17)
I10 N3 C3 1_465 . 117(4)
I10 N3 H1n3 1_465 . 81.89
I10 N3 H2n3 1_465 . 124.4
I10 N3 H3n3 1_465 . 27.83
I10 N3 I13 2_475 2_575 93.6(14)
I10 N3 C3 2_475 . 168(5)
I10 N3 H1n3 2_475 . 81.59
I10 N3 H2n3 2_475 . 60.8
I10 N3 H3n3 2_475 . 69.91
I13 N3 C3 2_575 . 74(4)
I13 N3 H1n3 2_575 . 151.28
I13 N3 H2n3 2_575 . 45.98
I13 N3 H3n3 2_575 . 95.1
C3 N3 H1n3 . . 109.47
C3 N3 H2n3 . . 109.47
C3 N3 H3n3 . . 109.47
H1n3 N3 H2n3 . . 109.47
H1n3 N3 H3n3 . . 109.47
H2n3 N3 H3n3 . . 109.47
N5 C6 C5 . . 120(5)
N5 C6 H1c6 . . 120
C5 C6 H1c6 . . 120
I7 N2 I10 2_574 1_565 75.7(13)
I7 N2 I11 2_574 . 77.6(13)
I7 N2 I11 2_574 2_575 148(3)
I7 N2 C2 2_574 . 121(4)
I7 N2 H1n2 2_574 . 68.09
I7 N2 H2n2 2_574 . 127.4
I7 N2 H3n2 2_574 . 41.53
I10 N2 I11 1_565 . 85.1(14)
I10 N2 I11 1_565 2_575 109.2(15)
I10 N2 C2 1_565 . 143(6)
I10 N2 H1n2 1_565 . 42.47
I10 N2 H2n2 1_565 . 72.53
I10 N2 H3n2 1_565 . 103.62
I11 N2 I11 . 2_575 71.5(16)
I11 N2 C2 . . 128(6)
I11 N2 H1n2 . . 121.91
I11 N2 H2n2 . . 59.08
I11 N2 H3n2 . . 50.52
I11 N2 C2 2_575 . 75(4)
I11 N2 H1n2 2_575 . 137.05
I11 N2 H2n2 2_575 . 37.81
I11 N2 H3n2 2_575 . 108.79
C2 N2 H1n2 . . 109.47
C2 N2 H2n2 . . 109.47
C2 N2 H3n2 . . 109.47
H1n2 N2 H2n2 . . 109.47
H1n2 N2 H3n2 . . 109.47
H2n2 N2 H3n2 . . 109.47
N3 C3 H1c3 . . 109.47
N3 C3 H2c3 . . 109.47
N3 C3 H3c3 . . 109.47
H1c3 C3 H2c3 . . 109.47
H1c3 C3 H3c3 . . 109.47
H2c3 C3 H3c3 . . 109.47
N2 C2 H1c2 . . 109.47
N2 C2 H2c2 . . 109.47
N2 C2 H3c2 . . 109.47
H1c2 C2 H2c2 . . 109.47
H1c2 C2 H3c2 . . 109.47
H2c2 C2 H3c2 . . 109.47
I4 N5 I12 2_564 . 88.9(12)
I4 N5 C6 2_564 . 118(4)
I4 N5 C7 2_564 . 37(3)
I4 N5 H1n5 2_564 . 109.73
I12 N5 C6 . . 55(3)
I12 N5 C7 . . 121(4)
I12 N5 H1n5 . . 93
C6 N5 C7 . . 120(5)
C6 N5 H1n5 . . 120
C7 N5 H1n5 . . 120
N4 C4 C5 . . 109(4)
N4 C4 H1c4 . . 109.47
N4 C4 H2c4 . . 109.47
C5 C4 H1c4 . . 109.47
C5 C4 H2c4 . . 109.47
H1c4 C4 H2c4 . . 109.47
N5 C7 C8 . . 120(5)
N5 C7 H1c7 . . 120
C8 C7 H1c7 . . 120
I1 N4 I1 1_554 2_574 65.3(9)
I1 N4 I3 1_554 1_554 68.0(11)
I1 N4 I3 1_554 2_564 104.2(11)
I1 N4 I12 1_554 2_564 137.1(19)
I1 N4 C4 1_554 . 96(4)
I1 N4 H1n4 1_554 . 13.64
I1 N4 H2n4 1_554 . 117.45
I1 N4 H3n4 1_554 . 114.02
I1 N4 I3 2_574 1_554 102.6(11)
I1 N4 I3 2_574 2_564 68.6(10)
I1 N4 I12 2_574 2_564 135.6(19)
I1 N4 C4 2_574 . 74(3)
I1 N4 H1n4 2_574 . 69
I1 N4 H2n4 2_574 . 68.41
I1 N4 H3n4 2_574 . 176.28
I3 N4 I3 1_554 2_564 67.8(9)
I3 N4 I12 1_554 2_564 70.4(12)
I3 N4 C4 1_554 . 163(5)
I3 N4 H1n4 1_554 . 54.77
I3 N4 H2n4 1_554 . 84.11
I3 N4 H3n4 1_554 . 73.95
I3 N4 I12 2_564 2_564 68.4(12)
I3 N4 C4 2_564 . 124(5)
I3 N4 H1n4 2_564 . 94.34
I3 N4 H2n4 2_564 . 17.34
I3 N4 H3n4 2_564 . 108.45
I12 N4 C4 2_564 . 124(4)
I12 N4 H1n4 2_564 . 124.78
I12 N4 H2n4 2_564 . 67.31
I12 N4 H3n4 2_564 . 42.16
C4 N4 H1n4 . . 109.47
C4 N4 H2n4 . . 109.47
C4 N4 H3n4 . . 109.47
H1n4 N4 H2n4 . . 109.47
H1n4 N4 H3n4 . . 109.47
H2n4 N4 H3n4 . . 109.47
C6 C5 C4 . . 120(4)
C6 C5 C9 . . 120(5)
C4 C5 C9 . . 120(5)
C7 C8 C9 . . 120(5)
C7 C8 H1c8 . . 120
C9 C8 H1c8 . . 120
C5 C9 C8 . . 120(5)
C5 C9 H1c9 . . 120
C8 C9 H1c9 . . 120
N1 C1 H1c1 . . 109.47
N1 C1 H2c1 . . 109.47
N1 C1 H3c1 . . 109.47
H1c1 C1 H2c1 . . 109.47
H1c1 C1 H3c1 . . 109.47
H2c1 C1 H3c1 . . 109.47

loop_
_geom_bond_atom_site_label_1
_geom_bond_atom_site_label_2
_geom_bond_site_symmetry_2
_geom_bond_distance
Pb1 I1 . 3.175(15)
Pb1 I1 2_574 3.215(15)
Pb1 I3 . 3.133(14)
Pb1 I3 2_564 3.189(14)
Pb1 I6 . 3.23(2)
Pb1 I12 . 3.142(16)
Pb2 I2 1_565 3.239(13)
Pb2 I2 2_564 3.118(13)
Pb2 I5 . 3.200(16)
Pb2 I5 2_564 3.176(16)
Pb2 I6 . 3.19(2)
Pb2 I7 . 3.21(2)
Pb3 I7 . 3.17(2)
Pb3 I9 1_655 3.135(15)
Pb3 I10 . 3.167(14)
Pb3 I10 2_565 3.174(14)
Pb3 I11 . 3.158(16)
Pb3 I11 2_575 3.224(17)
Pb4 I4 . 3.077(14)
Pb4 I8 . 3.214(13)
Pb4 I8 2_575 3.150(13)
Pb4 I9 . 3.264(15)
Pb4 I13 . 3.241(16)
Pb4 I13 2_565 3.148(17)
I1 N1 . 4.22(6)
I1 N4 1_556 4.10(7)
I1 N4 2_575 4.13(7)
I3 N4 1_556 3.92(7)
I3 N4 2_565 4.05(6)
I4 N5 2_565 3.82(7)
I6 N1 . 3.66(7)
I6 N1 2_574 4.07(6)
I7 N2 2_575 3.83(6)
I9 N3 2_574 4.18(6)
I10 N3 1_645 4.10(6)
I10 N3 2_674 3.83(7)
I10 N2 1_545 3.51(8)
I11 N2 . 3.34(9)
I11 N2 2_574 4.18(7)
I12 N5 . 4.15(5)
I12 N4 2_565 3.80(7)
I13 N3 2_574 3.96(7)
N1 C1 . 1.50(9)
N1 H1n1 . 0.87
N1 H2n1 . 0.87
N1 H3n1 . 0.87
N3 C3 . 1.50(10)
N3 H1n3 . 0.87
N3 H2n3 . 0.87
N3 H3n3 . 0.87
C6 N5 . 1.33(7)
C6 C5 . 1.33(7)
C6 H1c6 . 0.96
N2 C2 . 1.50(9)
N2 H1n2 . 0.87
N2 H2n2 . 0.87
N2 H3n2 . 0.87
C3 H1c3 . 0.96
C3 H2c3 . 0.96
C3 H3c3 . 0.96
C2 H1c2 . 0.96
C2 H2c2 . 0.96
C2 H3c2 . 0.96
N5 C7 . 1.33(9)
N5 H1n5 . 0.87
C4 N4 . 1.50(9)
C4 C5 . 1.50(7)
C4 H1c4 . 0.96
C4 H2c4 . 0.96
C7 C8 . 1.33(8)
C7 H1c7 . 0.96
N4 H1n4 . 0.87
N4 H2n4 . 0.87
N4 H3n4 . 0.87
C5 C9 . 1.33(6)
C8 C9 . 1.33(8)
C8 H1c8 . 0.96
C9 H1c9 . 0.96
C1 H1c1 . 0.96
C1 H2c1 . 0.96
C1 H3c1 . 0.96

loop_
_geom_hbond_atom_site_label_D
_geom_hbond_atom_site_label_H
_geom_hbond_atom_site_label_A
_geom_hbond_distance_DH
_geom_hbond_distance_HA
_geom_hbond_distance_DA
_geom_hbond_angle_DHA
N4 H3n4 C9 0.87 2.36 2.78(7) 110.11
C9 H1c9 N4 0.96 2.46 2.78(7) 99.31

loop_
_restr_distance_atom_site_label_1
_restr_distance_atom_site_label_2
_restr_distance_target
_restr_distance_target_weight_param
C1 N1 1.5 0.001
C2 N2 1.5 0.001
C3 N3 1.5 0.001
N4 C4 1.5 0.001
C4 C5 1.5 0.001
C5 C6 1.33 0.001
C6 N5 1.33 0.001
N5 C7 1.33 0.001
C7 C8 1.33 0.001
C8 C9 1.33 0.001
C9 C5 1.33 0.001

loop_
_restr_angle_atom_site_label_1
_restr_angle_atom_site_label_2
_restr_angle_atom_site_label_3
_restr_angle_target
_restr_angle_target_weight_param
N4 C4 C5 109.47 0.01
C4 C5 C6 120 0.01
C4 C5 C9 120 0.01
C5 C6 N5 120 0.01
C6 N5 C7 120 0.01
N5 C7 C8 120 0.01
C7 C8 C9 120 0.01
C8 C9 C5 120 0.01
C9 C5 C6 120 0.01

loop_
_restr_torsion_atom_site_label_1
_restr_torsion_atom_site_label_2
_restr_torsion_atom_site_label_3
_restr_torsion_atom_site_label_4
_restr_torsion_angle_target
_restr_torsion_weight_param
C6 C5 C4 C9 180 0.01
C5 C6 N5 C7 0 0.01
C6 N5 C7 C8 0 0.01
N5 C7 C8 C9 0 0.01
C7 C8 C9 C5 0 0.01
C8 C9 C5 C6 0 0.01
C9 C5 C6 N5 0 0.01
